data_4067572
loop_
_publ_author_name
'Field, Leslie D.'
'Magill, Alison M.'
'Shearer, Timothy K.'
'Colbran, Stephen B.'
'Lee, Sang T.'
'Dalgarno, Scott J.'
'Bhadbhade, Mohan M.'

_publ_section_title
;
 Controlled Synthesis of Dinuclear Acetylide-Bridged Ruthenium Complexes
;
_journal_issue 4
_journal_name_full Organometallics
_journal_page_first 957
_journal_paper_doi 10.1021/om901019y
_journal_volume 29
_journal_year 2010
_chemical_formula_sum 'C23 H43 P4 Ru'
_chemical_formula_weight 544.52
_chemical_name_systematic
; 
 ? 
;
_space_group_IT_number 2
_symmetry_cell_setting triclinic
_symmetry_space_group_name_Hall '-P 1'
_symmetry_space_group_name_H-M 'P -1'
_atom_sites_solution_hydrogens geom
_atom_sites_solution_primary direct
_audit_creation_method SHELXL-97
_cell_angle_alpha 96.199(4)
_cell_angle_beta 92.234(3)
_cell_angle_gamma 104.126(4)
_cell_formula_units_Z 2
_cell_length_a 9.0216(8)
_cell_length_b 9.1604(7)
_cell_length_c 17.2534(15)
_cell_measurement_reflns_used 1769
_cell_measurement_temperature 150(2)
_cell_measurement_theta_max 20.67
_cell_measurement_theta_min 2.31
_cell_volume 1371.5(2)
_computing_cell_refinement
;
APEX2(Bruker, 2007, Bruker AXS Inc.,Madison, USA)
;
_computing_data_collection
;
APEX2(Bruker, 2007, Bruker AXS Inc., Madison, USA)
;
_computing_data_reduction
;
APEX2(Bruker, 2007, Bruker AXS Inc., Madison, USA)
;
_computing_molecular_graphics 'SHELXTL-Plus. Sheldrick, G. M. (2008)'
_computing_structure_refinement 'SHELXL-97. Sheldrick, G. M. (2008)'
_computing_structure_solution 'SHELXS-97. Sheldrick, G. M. (2008)'
_diffrn_ambient_temperature 150(2)
_diffrn_measured_fraction_theta_full 0.993
_diffrn_measured_fraction_theta_max 0.993
_diffrn_measurement_device_type 'Bruker kappa APEXII CCD Area Detector'
_diffrn_measurement_method '\f and \w'
_diffrn_radiation_monochromator graphite
_diffrn_radiation_source 'fine-focus sealed tube'
_diffrn_radiation_type MoK\a
_diffrn_radiation_wavelength 0.71073
_diffrn_reflns_av_R_equivalents 0.1404
_diffrn_reflns_av_sigmaI/netI 0.0948
_diffrn_reflns_limit_h_max 10
_diffrn_reflns_limit_h_min -10
_diffrn_reflns_limit_k_max 10
_diffrn_reflns_limit_k_min -10
_diffrn_reflns_limit_l_max 20
_diffrn_reflns_limit_l_min -20
_diffrn_reflns_number 35383
_diffrn_reflns_theta_full 25.00
_diffrn_reflns_theta_max 25.00
_diffrn_reflns_theta_min 1.19
_diffrn_standards_decay_% 0
_diffrn_standards_interval_count 0
_diffrn_standards_interval_time 0
_diffrn_standards_number 0
_exptl_absorpt_coefficient_mu 0.812
_exptl_absorpt_correction_T_max 0.9879
_exptl_absorpt_correction_T_min 0.8479
_exptl_absorpt_correction_type multi-scan
_exptl_absorpt_process_details '(SADABS; Sheldrick, 2003)'
_exptl_crystal_colour 'light yellow'
_exptl_crystal_density_diffrn 1.319
_exptl_crystal_density_method 'not measured'
_exptl_crystal_description 'very thin plate'
_exptl_crystal_F_000 570
_exptl_crystal_size_max 0.21
_exptl_crystal_size_mid 0.12
_exptl_crystal_size_min 0.02
_refine_diff_density_max 0.484
_refine_diff_density_min -0.531
_refine_diff_density_rms 0.112
_refine_ls_extinction_method none
_refine_ls_goodness_of_fit_ref 0.884
_refine_ls_hydrogen_treatment riding
_refine_ls_matrix_type full
_refine_ls_number_parameters 253
_refine_ls_number_reflns 4791
_refine_ls_number_restraints 0
_refine_ls_restrained_S_all 0.884
_refine_ls_R_factor_all 0.0996
_refine_ls_R_factor_gt 0.0427
_refine_ls_shift/su_max 0.000
_refine_ls_shift/su_mean 0.000
_refine_ls_structure_factor_coef Fsqd
_refine_ls_weighting_details 'calc w=1/[\s^2^(Fo^2^)+(0.1000P)^2^+0.1591P] where P=(Fo^2^+2Fc^2^)/3'
_refine_ls_weighting_scheme calc
_refine_ls_wR_factor_gt 0.1048
_refine_ls_wR_factor_ref 0.1517
_reflns_number_gt 2958
_reflns_number_total 4791
_reflns_threshold_expression >2sigma(I)
_cod_data_source_file om901019y_si_001.cif
_cod_data_source_block tim2
_cod_depositor_comments
;
The following automatic conversions were performed:

'_exptl_absorpt_correction_type' value 'Multi-scan' changed to
'multi-scan' according to
/home/saulius/struct/CIF-dictionaries/cif_core.dic dictionary named
'cif_core.dic' version 2.4.1 from 2010-06-29.

Automatic conversion script
Id: cif_fix_values 1715 2011-07-08 13:25:40Z adriana 
;
_cod_database_code 4067572

loop_
_symmetry_equiv_pos_as_xyz
'x, y, z'
'-x, -y, -z'

loop_
_atom_site_label
_atom_site_type_symbol
_atom_site_fract_x
_atom_site_fract_y
_atom_site_fract_z
_atom_site_U_iso_or_equiv
_atom_site_adp_type
_atom_site_occupancy
_atom_site_symmetry_multiplicity
_atom_site_calc_flag
_atom_site_refinement_flags
Ru1 Ru 0.16012(6) 0.52108(6) 0.76730(3) 0.01668(18) Uani 1 1 d .
P1 P 0.40274(19) 0.68404(18) 0.78114(10) 0.0218(4) Uani 1 1 d .
P2 P 0.25629(19) 0.39810(18) 0.85918(10) 0.0210(4) Uani 1 1 d .
P3 P -0.08099(19) 0.36011(18) 0.75888(10) 0.0204(4) Uani 1 1 d .
P4 P 0.05954(19) 0.63272(18) 0.67097(9) 0.0201(4) Uani 1 1 d .
C6 C 0.2362(7) 0.3826(7) 0.6825(4) 0.0203(14) Uani 1 1 d .
C5 C 0.2815(7) 0.2991(7) 0.6339(4) 0.0231(15) Uani 1 1 d .
C4 C 0.3345(8) 0.1996(7) 0.5744(4) 0.0248(15) Uani 1 1 d .
C1 C 0.1993(9) 0.1064(9) 0.5204(5) 0.048(2) Uani 1 1 d .
H1A H 0.2354 0.0403 0.4810 0.072 Uiso 1 1 calc R
H1B H 0.1509 0.1746 0.4944 0.072 Uiso 1 1 calc R
H1C H 0.1246 0.0444 0.5509 0.072 Uiso 1 1 calc R
C3 C 0.4111(8) 0.0911(8) 0.6133(4) 0.0362(18) Uani 1 1 d .
H3A H 0.4457 0.0256 0.5730 0.054 Uiso 1 1 calc R
H3B H 0.3372 0.0285 0.6441 0.054 Uiso 1 1 calc R
H3C H 0.4992 0.1499 0.6478 0.054 Uiso 1 1 calc R
C7 C 0.0910(7) 0.6645(7) 0.8503(4) 0.0200(14) Uani 1 1 d .
C8 C 0.0544(8) 0.7553(7) 0.8963(4) 0.0246(15) Uani 1 1 d .
C9 C 0.0266(7) 0.8790(7) 0.9493(4) 0.0212(14) Uani 1 1 d .
C10 C -0.1060(7) 0.9297(7) 0.9394(4) 0.0250(15) Uani 1 1 d .
H10 H -0.1797 0.8821 0.8978 0.030 Uiso 1 1 calc R
C11 C 0.1314(7) 0.9519(7) 1.0107(4) 0.0247(15) Uani 1 1 d .
H11 H 0.2228 0.9198 1.0185 0.030 Uiso 1 1 calc R
C12 C 0.5180(8) 0.6263(8) 0.8568(4) 0.0342(17) Uani 1 1 d .
H12A H 0.6275 0.6548 0.8457 0.041 Uiso 1 1 calc R
H12B H 0.5067 0.6798 0.9084 0.041 Uiso 1 1 calc R
C13 C 0.4661(7) 0.4550(8) 0.8587(4) 0.0311(16) Uani 1 1 d .
H13A H 0.5128 0.4273 0.9061 0.037 Uiso 1 1 calc R
H13B H 0.4997 0.4014 0.8123 0.037 Uiso 1 1 calc R
C17 C 0.4298(8) 0.8842(7) 0.8154(5) 0.0374(18) Uani 1 1 d .
H17A H 0.3700 0.8951 0.8609 0.056 Uiso 1 1 calc R
H17B H 0.3955 0.9353 0.7736 0.056 Uiso 1 1 calc R
H17C H 0.5386 0.9300 0.8301 0.056 Uiso 1 1 calc R
C14 C -0.2118(8) 0.4502(8) 0.7083(4) 0.0274(16) Uani 1 1 d .
H14A H -0.3090 0.3745 0.6906 0.033 Uiso 1 1 calc R
H14B H -0.2354 0.5321 0.7443 0.033 Uiso 1 1 calc R
C21 C -0.1775(8) 0.3189(9) 0.8469(4) 0.0384(18) Uani 1 1 d .
H21A H -0.1657 0.4132 0.8820 0.058 Uiso 1 1 calc R
H21B H -0.1324 0.2486 0.8731 0.058 Uiso 1 1 calc R
H21C H -0.2866 0.2726 0.8333 0.058 Uiso 1 1 calc R
C20 C -0.1164(8) 0.1733(7) 0.7030(5) 0.040(2) Uani 1 1 d .
H20A H -0.0683 0.1822 0.6531 0.061 Uiso 1 1 calc R
H20B H -0.2270 0.1306 0.6930 0.061 Uiso 1 1 calc R
H20C H -0.0729 0.1066 0.7327 0.061 Uiso 1 1 calc R
C22 C 0.1484(8) 0.6538(8) 0.5785(4) 0.0309(17) Uani 1 1 d .
H22A H 0.1751 0.5595 0.5593 0.046 Uiso 1 1 calc R
H22B H 0.2413 0.7371 0.5862 0.046 Uiso 1 1 calc R
H22C H 0.0765 0.6762 0.5402 0.046 Uiso 1 1 calc R
C15 C -0.1337(8) 0.5155(8) 0.6382(4) 0.0311(17) Uani 1 1 d .
H15A H -0.1946 0.5780 0.6146 0.037 Uiso 1 1 calc R
H15B H -0.1266 0.4321 0.5980 0.037 Uiso 1 1 calc R
C23 C 0.0199(8) 0.8167(7) 0.6956(4) 0.0301(16) Uani 1 1 d .
H23A H -0.0290 0.8184 0.7453 0.045 Uiso 1 1 calc R
H23B H -0.0488 0.8350 0.6544 0.045 Uiso 1 1 calc R
H23C H 0.1160 0.8959 0.7004 0.045 Uiso 1 1 calc R
C2 C 0.4520(9) 0.2943(8) 0.5267(5) 0.045(2) Uani 1 1 d .
H2A H 0.4868 0.2271 0.4873 0.067 Uiso 1 1 calc R
H2B H 0.5397 0.3531 0.5614 0.067 Uiso 1 1 calc R
H2C H 0.4050 0.3635 0.5007 0.067 Uiso 1 1 calc R
C18 C 0.2199(8) 0.1930(7) 0.8464(5) 0.0351(18) Uani 1 1 d .
H18A H 0.2355 0.1580 0.7923 0.053 Uiso 1 1 calc R
H18B H 0.1140 0.1483 0.8579 0.053 Uiso 1 1 calc R
H18C H 0.2904 0.1618 0.8820 0.053 Uiso 1 1 calc R
C16 C 0.5224(8) 0.6945(8) 0.6988(4) 0.0335(17) Uani 1 1 d .
H16A H 0.5182 0.5918 0.6744 0.050 Uiso 1 1 calc R
H16B H 0.6284 0.7461 0.7171 0.050 Uiso 1 1 calc R
H16C H 0.4853 0.7513 0.6606 0.050 Uiso 1 1 calc R
C19 C 0.2220(9) 0.4397(8) 0.9607(4) 0.0371(18) Uani 1 1 d .
H19A H 0.2389 0.5496 0.9740 0.056 Uiso 1 1 calc R
H19B H 0.2925 0.4028 0.9937 0.056 Uiso 1 1 calc R
H19C H 0.1162 0.3894 0.9696 0.056 Uiso 1 1 calc R

loop_
_atom_site_aniso_label
_atom_site_aniso_U_11
_atom_site_aniso_U_22
_atom_site_aniso_U_33
_atom_site_aniso_U_23
_atom_site_aniso_U_13
_atom_site_aniso_U_12
Ru1 0.0177(3) 0.0145(3) 0.0189(3) 0.00075(19) 0.0035(2) 0.0063(2)
P1 0.0191(9) 0.0177(9) 0.0285(10) 0.0030(7) 0.0021(7) 0.0042(7)
P2 0.0226(9) 0.0197(9) 0.0229(9) 0.0050(7) 0.0023(7) 0.0084(7)
P3 0.0177(9) 0.0158(8) 0.0272(10) 0.0010(7) 0.0027(7) 0.0039(7)
P4 0.0231(9) 0.0201(9) 0.0182(9) 0.0016(7) 0.0020(7) 0.0077(7)
C6 0.018(3) 0.021(3) 0.022(4) 0.005(3) 0.000(3) 0.003(3)
C5 0.025(4) 0.022(3) 0.024(4) 0.001(3) 0.007(3) 0.008(3)
C4 0.028(4) 0.023(3) 0.022(4) -0.001(3) 0.007(3) 0.003(3)
C1 0.047(5) 0.041(5) 0.047(5) -0.023(4) -0.013(4) 0.006(4)
C3 0.042(5) 0.026(4) 0.045(5) 0.002(3) 0.005(4) 0.017(3)
C7 0.018(3) 0.020(3) 0.023(4) 0.006(3) 0.002(3) 0.004(3)
C8 0.033(4) 0.019(3) 0.022(4) 0.004(3) 0.006(3) 0.007(3)
C9 0.027(4) 0.015(3) 0.023(4) 0.004(3) 0.015(3) 0.006(3)
C10 0.022(4) 0.029(4) 0.022(4) 0.000(3) 0.003(3) 0.005(3)
C11 0.022(4) 0.024(4) 0.030(4) 0.003(3) 0.008(3) 0.010(3)
C12 0.031(4) 0.034(4) 0.038(4) 0.010(3) -0.005(3) 0.007(3)
C13 0.021(4) 0.033(4) 0.040(4) 0.010(3) -0.004(3) 0.006(3)
C17 0.031(4) 0.020(4) 0.059(5) 0.004(3) 0.008(4) 0.002(3)
C14 0.023(4) 0.030(4) 0.032(4) 0.006(3) -0.001(3) 0.012(3)
C21 0.029(4) 0.050(5) 0.041(5) 0.017(4) 0.009(3) 0.012(4)
C20 0.032(4) 0.021(4) 0.061(5) -0.007(4) 0.003(4) -0.003(3)
C22 0.039(4) 0.033(4) 0.024(4) 0.007(3) 0.007(3) 0.014(3)
C15 0.034(4) 0.028(4) 0.031(4) 0.003(3) -0.001(3) 0.009(3)
C23 0.040(4) 0.028(4) 0.031(4) 0.004(3) -0.001(3) 0.025(3)
C2 0.054(5) 0.036(4) 0.044(5) -0.003(4) 0.023(4) 0.011(4)
C18 0.039(4) 0.023(4) 0.047(5) 0.005(3) 0.003(4) 0.016(3)
C16 0.025(4) 0.034(4) 0.042(4) 0.007(3) 0.010(3) 0.006(3)
C19 0.046(5) 0.041(4) 0.031(4) 0.009(3) 0.004(3) 0.021(4)

loop_
_atom_type_symbol
_atom_type_description
_atom_type_scat_dispersion_real
_atom_type_scat_dispersion_imag
_atom_type_scat_source
C C 0.0033 0.0016 'International Tables Vol C Tables 4.2.6.8 and 6.1.1.4'
H H 0.0000 0.0000 'International Tables Vol C Tables 4.2.6.8 and 6.1.1.4'
Ru Ru -1.2594 0.8363 'International Tables Vol C Tables 4.2.6.8 and 6.1.1.4'
P P 0.1023 0.0942 'International Tables Vol C Tables 4.2.6.8 and 6.1.1.4'

loop_
_geom_angle_atom_site_label_1
_geom_angle_atom_site_label_2
_geom_angle_atom_site_label_3
_geom_angle
_geom_angle_site_symmetry_1
C7 Ru1 C6 178.0(3) .
C7 Ru1 P2 93.19(18) .
C6 Ru1 P2 87.48(17) .
C7 Ru1 P3 89.38(17) .
C6 Ru1 P3 92.51(17) .
P2 Ru1 P3 93.99(6) .
C7 Ru1 P4 89.20(17) .
C6 Ru1 P4 90.19(17) .
P2 Ru1 P4 177.04(7) .
P3 Ru1 P4 84.28(6) .
C7 Ru1 P1 89.01(17) .
C6 Ru1 P1 89.12(17) .
P2 Ru1 P1 84.49(7) .
P3 Ru1 P1 177.72(7) .
P4 Ru1 P1 97.31(7) .
C16 P1 C17 100.9(3) .
C16 P1 C12 103.1(3) .
C17 P1 C12 101.0(3) .
C16 P1 Ru1 119.4(2) .
C17 P1 Ru1 120.7(2) .
C12 P1 Ru1 109.0(2) .
C19 P2 C18 102.8(4) .
C19 P2 C13 103.3(4) .
C18 P2 C13 101.5(3) .
C19 P2 Ru1 119.1(2) .
C18 P2 Ru1 120.4(3) .
C13 P2 Ru1 107.1(2) .
C21 P3 C20 102.4(4) .
C21 P3 C14 101.7(3) .
C20 P3 C14 103.0(3) .
C21 P3 Ru1 119.9(3) .
C20 P3 Ru1 119.6(3) .
C14 P3 Ru1 107.7(2) .
C23 P4 C22 102.3(3) .
C23 P4 C15 100.9(3) .
C22 P4 C15 101.6(3) .
C23 P4 Ru1 119.3(2) .
C22 P4 Ru1 121.1(2) .
C15 P4 Ru1 108.6(2) .
C5 C6 Ru1 178.5(6) .
C6 C5 C4 179.0(7) .
C5 C4 C1 109.9(6) .
C5 C4 C2 110.1(5) .
C1 C4 C2 109.5(6) .
C5 C4 C3 110.4(6) .
C1 C4 C3 108.8(6) .
C2 C4 C3 108.1(6) .
C8 C7 Ru1 176.1(6) .
C7 C8 C9 172.9(7) .
C11 C9 C10 117.7(5) .
C11 C9 C8 121.3(6) .
C10 C9 C8 121.0(6) .
C11 C10 C9 120.9(6) 2_577
C10 C11 C9 121.4(6) 2_577
C13 C12 P1 110.2(5) .
C12 C13 P2 109.3(5) .
C15 C14 P3 108.2(5) .
C14 C15 P4 109.0(5) .

loop_
_geom_bond_atom_site_label_1
_geom_bond_atom_site_label_2
_geom_bond_distance
_geom_bond_site_symmetry_2
Ru1 C7 2.056(6) .
Ru1 C6 2.079(6) .
Ru1 P2 2.3000(18) .
Ru1 P3 2.3001(18) .
Ru1 P4 2.3096(18) .
Ru1 P1 2.3159(18) .
P1 C16 1.814(7) .
P1 C17 1.818(6) .
P1 C12 1.837(7) .
P2 C19 1.808(7) .
P2 C18 1.814(6) .
P2 C13 1.837(7) .
P3 C21 1.809(7) .
P3 C20 1.820(7) .
P3 C14 1.840(6) .
P4 C23 1.817(6) .
P4 C22 1.821(7) .
P4 C15 1.842(7) .
C6 C5 1.223(8) .
C5 C4 1.470(8) .
C4 C1 1.523(9) .
C4 C2 1.526(9) .
C4 C3 1.536(9) .
C7 C8 1.201(9) .
C8 C9 1.455(8) .
C9 C11 1.386(9) .
C9 C10 1.396(9) .
C10 C11 1.380(9) 2_577
C11 C10 1.380(9) 2_577
C12 C13 1.529(9) .
C14 C15 1.529(9) .
